data_7110933
loop_
_publ_author_name
'Anokhina, Ekaterina V.'
'Day, Cynthia S.'
'Lachgar, Abdessadek'

_publ_section_title
;
 A new layered niobium oxochloride cluster compound with novel framework
 topology
;
_journal_issue 16
_journal_name_full 'Chemical Communications'
_journal_page_first 1491
_journal_paper_doi 10.1039/b002147o
_journal_year 2000
_chemical_formula_sum 'Cl26.51 Cs1.78 Nb12 O8.14 Ti3'
_chemical_formula_weight 2565.97
_chemical_name_systematic
; 
 ? 
;
_space_group_IT_number 62
_symmetry_cell_setting orthorhombic
_symmetry_space_group_name_Hall '-P 2ac 2n'
_symmetry_space_group_name_H-M 'P n m a'
_atom_sites_solution_hydrogens geom
_atom_sites_solution_primary direct
_atom_sites_solution_secondary difmap
_audit_creation_method 'SHELXL-97 and manual editing of form.cif'
_cell_angle_alpha 90.00
_cell_angle_beta 90.00
_cell_angle_gamma 90.00
_cell_formula_units_Z 4
_cell_length_a 17.5459(17)
_cell_length_b 29.323(3)
_cell_length_c 9.1556(7)
_cell_measurement_reflns_used 50
_cell_measurement_temperature 293(2)
_cell_measurement_theta_max 14.97
_cell_measurement_theta_min 5.23
_cell_volume 4710.5(8)
_computing_cell_refinement 'Bruker XSCANS'
_computing_data_collection 'Bruker XSCANS'
_computing_data_reduction 'Bruker SHELXTL'
_computing_molecular_graphics 'Atoms for Windows'
_computing_publication_material 'Bruker SHELXTL'
_computing_structure_refinement 'SHELXL-97 (Sheldrick, 1997)'
_computing_structure_solution 'SHELXS-97 (Sheldrick, 1990)'
_diffrn_ambient_temperature 293(2)
_diffrn_measured_fraction_theta_full 0.996
_diffrn_measured_fraction_theta_max 0.996
_diffrn_measurement_device_type 'Bruker P4'
_diffrn_measurement_method '\w scans'
_diffrn_radiation_monochromator graphite
_diffrn_radiation_source 'fine-focus sealed tube'
_diffrn_radiation_type MoK\a
_diffrn_radiation_wavelength 0.71073
_diffrn_reflns_av_R_equivalents 0.0512
_diffrn_reflns_av_sigmaI/netI 0.0778
_diffrn_reflns_limit_h_max 23
_diffrn_reflns_limit_h_min -1
_diffrn_reflns_limit_k_max 1
_diffrn_reflns_limit_k_min -39
_diffrn_reflns_limit_l_max 12
_diffrn_reflns_limit_l_min -1
_diffrn_reflns_number 7411
_diffrn_reflns_theta_full 28.40
_diffrn_reflns_theta_max 28.40
_diffrn_reflns_theta_min 2.32
_diffrn_standards_decay_% 0
_diffrn_standards_interval_count 97
_diffrn_standards_number 3
_exptl_absorpt_coefficient_mu 6.166
_exptl_absorpt_correction_T_max 0.5601
_exptl_absorpt_correction_T_min 0.4447
_exptl_absorpt_correction_type integration
_exptl_crystal_colour black
_exptl_crystal_density_diffrn 3.618
_exptl_crystal_density_method 'not measured'
_exptl_crystal_description 'elongated parallelepiped'
_exptl_crystal_F_000 4688
_exptl_crystal_size_max 0.5
_exptl_crystal_size_mid 0.18
_exptl_crystal_size_min 0.1
_refine_diff_density_max 1.673
_refine_diff_density_min -1.610
_refine_diff_density_rms 0.310
_refine_ls_extinction_method none
_refine_ls_goodness_of_fit_ref 1.027
_refine_ls_hydrogen_treatment mixed
_refine_ls_matrix_type full
_refine_ls_number_parameters 265
_refine_ls_number_reflns 6011
_refine_ls_number_restraints 2
_refine_ls_restrained_S_all 1.027
_refine_ls_R_factor_all 0.1011
_refine_ls_R_factor_gt 0.0544
_refine_ls_shift/su_max 0.000
_refine_ls_shift/su_mean 0.000
_refine_ls_structure_factor_coef Fsqd
_refine_ls_weighting_details 'calc w=1/[\s^2^(Fo^2^)+(0.0504P)^2^+0.0000P] where P=(Fo^2^+2Fc^2^)/3'
_refine_ls_weighting_scheme calc
_refine_ls_wR_factor_gt 0.1059
_refine_ls_wR_factor_ref 0.1173
_reflns_number_gt 3979
_reflns_number_total 6011
_reflns_threshold_expression >2sigma(I)
_cod_data_source_file b002147osup1.cif
_cod_data_source_block Cs-2D
_cod_depositor_comments
;
The following automatic conversions were performed:

'_symmetry_cell_setting' value 'Orthorhombic' changed to
'orthorhombic' according to
/home/saulius/struct/CIF-dictionaries/cif_core.dic dictionary named
'cif_core.dic' version 2.4.2 from 2011-04-26.

Automatic conversion script
Id: cif_fix_values 1891 2012-01-12 08:04:46Z andrius 
;
_cod_original_cell_volume 4710.5(7)
_cod_original_sg_symbol_H-M Pnma
_cod_database_code 7110933

loop_
_symmetry_equiv_pos_as_xyz
'x, y, z'
'-x+1/2, -y, z+1/2'
'-x, y+1/2, -z'
'x+1/2, -y+1/2, -z+1/2'
'-x, -y, -z'
'x-1/2, y, -z-1/2'
'x, -y-1/2, z'
'-x-1/2, y-1/2, z-1/2'

loop_
_atom_site_label
_atom_site_type_symbol
_atom_site_fract_x
_atom_site_fract_y
_atom_site_fract_z
_atom_site_U_iso_or_equiv
_atom_site_adp_type
_atom_site_occupancy
_atom_site_symmetry_multiplicity
_atom_site_calc_flag
_atom_site_refinement_flags
Cs1 Cs 0.68652(12) 0.2576(3) 0.48718(17) 0.0583(17) Uani 0.50 1 d P
Cs2A Cs 0.5360(4) 0.2500 -0.0132(6) 0.076(3) Uani 0.409(17) 2 d SP
Cs2B Cs 0.5159(6) 0.2920(10) -0.0336(7) 0.129(11) Uani 0.188(9) 1 d P
Nb1 Nb 0.22059(5) 0.42908(3) 0.59496(8) 0.01097(16) Uani 1 1 d .
Nb2 Nb 0.15567(5) 0.54218(3) 0.90457(9) 0.01192(16) Uani 1 1 d .
Nb3 Nb 0.27810(5) 0.33204(3) 0.56917(9) 0.01202(16) Uani 1 1 d .
Nb4 Nb 0.36774(5) 0.41019(3) 0.69019(9) 0.01163(16) Uani 1 1 d .
Nb5 Nb 0.25153(5) 0.38791(3) 0.30376(9) 0.01376(17) Uani 1 1 d .
Nb6 Nb 0.40609(5) 0.36319(3) 0.41502(9) 0.01325(17) Uani 1 1 d .
Ti1 Ti 0.21955(11) 0.55032(5) 0.49907(17) 0.0125(3) Uani 1 1 d .
Ti2A Ti 0.4308(3) 0.2500 0.4112(6) 0.0080(10) Uani 0.650(12) 2 d SP
Ti2B Ti 0.4448(7) 0.2500 0.4708(18) 0.019(3) Uani 0.350(12) 2 d SP
Cl1 Cl 0.15931(13) 0.35780(8) 0.6889(2) 0.0168(4) Uani 1 1 d .
Cl2 Cl 0.11673(14) 0.46975(8) 0.7525(3) 0.0201(5) Uani 1 1 d .
Cl3 Cl 0.13085(14) 0.42147(9) 0.3871(3) 0.0204(5) Uani 1 1 d .
Cl4 Cl 0.03364(13) 0.57025(8) 0.8034(3) 0.0188(5) Uani 1 1 d .
Cl5 Cl 0.41863(14) 0.48449(8) 0.6174(3) 0.0184(5) Uani 1 1 d .
Cl6 Cl 0.19787(15) 0.31129(8) 0.3562(3) 0.0210(5) Uani 1 1 d .
Cl7 Cl 0.18771(16) 0.39032(9) 0.0470(3) 0.0240(5) Uani 1 1 d .
Cl8 Cl 0.2370(2) 0.2500 0.6567(4) 0.0223(7) Uani 1 2 d S
Cl9 Cl 0.33912(15) 0.33625(8) 0.8087(2) 0.0194(5) Uani 1 1 d .
Cl10 Cl 0.00928(14) 0.62475(8) 1.1252(3) 0.0191(5) Uani 1 1 d .
Cl11 Cl 0.41342(14) 0.43663(9) 0.9477(2) 0.0207(5) Uani 1 1 d .
Cl12 Cl 0.14729(16) 0.65095(11) 0.6720(3) 0.0307(6) Uani 1 1 d .
Cl13 Cl 0.51801(15) 0.31103(9) 0.3262(3) 0.0263(5) Uani 1 1 d .
Cl14 Cl 0.3714(4) 0.2500 0.1783(7) 0.0298(17) Uani 0.650(12) 2 d SP
Cl15 Cl 0.5019(4) 0.2500 0.6396(8) 0.030 Uiso 0.650(12) 2 d SP
O15 O 0.5019(4) 0.2500 0.6396(8) 0.030 Uiso 0.139(19) 2 d SP
Cl16 Cl 0.5164(13) 0.2500 0.690(3) 0.030 Uiso 0.213(10) 2 d SP
O1 O 0.2536(4) 0.4897(2) 0.5000(7) 0.0158(13) Uani 1 1 d .
O2 O 0.2752(4) 0.4372(2) 0.7805(6) 0.0127(13) Uani 1 1 d .
O3 O 0.2089(4) 0.5543(2) 0.7201(7) 0.0202(15) Uani 1 1 d .
O4 O 0.3696(4) 0.3017(2) 0.4849(7) 0.0193(15) Uani 1 1 d .

loop_
_atom_site_aniso_label
_atom_site_aniso_U_11
_atom_site_aniso_U_22
_atom_site_aniso_U_33
_atom_site_aniso_U_23
_atom_site_aniso_U_13
_atom_site_aniso_U_12
Cs1 0.0626(10) 0.087(5) 0.0259(7) 0.0157(15) -0.0049(7) -0.0018(14)
Cs2A 0.050(3) 0.155(9) 0.0217(19) 0.000 -0.0021(17) 0.000
Cs2B 0.047(5) 0.32(3) 0.022(3) -0.007(7) -0.002(3) -0.051(10)
Nb1 0.0133(4) 0.0126(3) 0.0069(3) -0.0002(3) 0.0006(3) 0.0004(3)
Nb2 0.0139(4) 0.0143(4) 0.0076(3) -0.0004(3) 0.0001(3) -0.0011(3)
Nb3 0.0149(4) 0.0114(3) 0.0097(3) -0.0013(3) 0.0010(3) -0.0003(3)
Nb4 0.0145(4) 0.0135(3) 0.0069(3) -0.0012(3) -0.0004(3) -0.0001(3)
Nb5 0.0162(4) 0.0176(4) 0.0076(3) -0.0002(3) -0.0009(3) -0.0023(3)
Nb6 0.0140(4) 0.0149(4) 0.0108(3) -0.0019(3) 0.0013(3) -0.0001(3)
Ti1 0.0180(8) 0.0119(7) 0.0075(7) -0.0002(6) 0.0000(7) 0.0018(7)
Ti2A 0.012(2) 0.0091(18) 0.002(2) 0.000 -0.0027(17) 0.000
Ti2B 0.016(5) 0.002(3) 0.040(7) 0.000 0.014(5) 0.000
Cl1 0.0183(10) 0.0164(10) 0.0158(10) -0.0007(9) 0.0074(9) -0.0020(9)
Cl2 0.0174(11) 0.0190(10) 0.0239(11) -0.0058(10) 0.0023(10) -0.0010(9)
Cl3 0.0157(11) 0.0324(13) 0.0133(10) -0.0026(9) -0.0017(9) 0.0021(10)
Cl4 0.0162(11) 0.0211(11) 0.0192(11) -0.0011(10) -0.0049(10) -0.0005(9)
Cl5 0.0226(12) 0.0186(10) 0.0141(10) 0.0000(9) -0.0040(9) -0.0056(9)
Cl6 0.0259(13) 0.0186(11) 0.0187(11) -0.0018(9) -0.0056(10) -0.0044(9)
Cl7 0.0261(13) 0.0342(13) 0.0118(10) 0.0003(10) -0.0049(9) -0.0091(11)
Cl8 0.031(2) 0.0134(14) 0.0225(17) 0.000 0.0043(15) 0.000
Cl9 0.0280(12) 0.0181(10) 0.0120(9) 0.0008(9) -0.0019(9) -0.0018(9)
Cl10 0.0171(11) 0.0238(11) 0.0166(10) 0.0022(9) 0.0020(9) 0.0040(9)
Cl11 0.0206(12) 0.0316(13) 0.0101(10) -0.0038(9) -0.0023(9) 0.0018(10)
Cl12 0.0239(13) 0.0532(17) 0.0149(11) 0.0114(12) -0.0016(10) 0.0018(12)
Cl13 0.0205(12) 0.0260(12) 0.0324(14) -0.0037(11) 0.0074(11) 0.0006(10)
Cl14 0.050(4) 0.018(3) 0.021(3) 0.000 -0.015(3) 0.000
O1 0.022(3) 0.010(3) 0.015(3) -0.003(3) 0.002(3) 0.002(3)
O2 0.013(3) 0.018(3) 0.007(3) -0.004(2) 0.002(3) 0.001(3)
O3 0.030(4) 0.023(4) 0.008(3) -0.002(3) 0.002(3) 0.000(3)
O4 0.023(4) 0.016(3) 0.019(3) -0.006(3) 0.004(3) 0.000(3)

loop_
_atom_type_symbol
_atom_type_description
_atom_type_scat_dispersion_real
_atom_type_scat_dispersion_imag
_atom_type_scat_source
O O 0.0106 0.0060 'International Tables Vol C Tables 4.2.6.8 and 6.1.1.4'
Cl Cl 0.1484 0.1585 'International Tables Vol C Tables 4.2.6.8 and 6.1.1.4'
Ti Ti 0.2776 0.4457 'International Tables Vol C Tables 4.2.6.8 and 6.1.1.4'
Nb Nb -2.0727 0.6215 'International Tables Vol C Tables 4.2.6.8 and 6.1.1.4'
Cs Cs -0.3680 2.1192 'International Tables Vol C Tables 4.2.6.8 and 6.1.1.4'

loop_
_exptl_crystal_face_index_h
_exptl_crystal_face_index_k
_exptl_crystal_face_index_l
_exptl_crystal_face_perp_dist
0.00 0.00 1.00 0.2500
0.00 0.00 -1.00 0.2500
0.00 1.00 0.00 0.0625
0.00 -1.00 0.00 0.0625
1.00 0.00 0.00 0.0500
-1.00 0.00 0.00 0.0500

loop_
_geom_angle_atom_site_label_1
_geom_angle_atom_site_label_2
_geom_angle_atom_site_label_3
_geom_angle
_geom_angle_site_symmetry_1
_geom_angle_site_symmetry_3
Cs1 Cs1 Cl8 86.24(13) 7_565 6_657
Cs1 Cs1 Cl16 86.38(13) 7_565 .
Cl8 Cs1 Cl16 73.2(4) 6_657 .
Cs1 Cs1 Cl6 116.56(12) 7_565 6_656
Cl8 Cs1 Cl6 150.9(2) 6_657 6_656
Cl16 Cs1 Cl6 123.1(4) . 6_656
Cs1 Cs1 Cl15 86.39(13) 7_565 .
Cl8 Cs1 Cl15 81.67(15) 6_657 .
Cl16 Cs1 Cl15 8.5(4) . .
Cl6 Cs1 Cl15 115.62(15) 6_656 .
Cs1 Cs1 Cl14 86.45(12) 7_565 6_656
Cl8 Cs1 Cl14 99.58(14) 6_657 6_656
Cl16 Cs1 Cl14 170.1(3) . 6_656
Cl6 Cs1 Cl14 66.39(11) 6_656 6_656
Cl15 Cs1 Cl14 172.6(2) . 6_656
Cs1 Cs1 Cl13 115.38(12) 7_565 .
Cl8 Cs1 Cl13 128.88(13) 6_657 .
Cl16 Cs1 Cl13 63.5(4) . .
Cl6 Cs1 Cl13 59.62(9) 6_656 .
Cl15 Cs1 Cl13 56.29(12) . .
Cl14 Cs1 Cl13 125.98(14) 6_656 .
Cs1 Cs1 Cl6 57.33(11) 7_565 4
Cl8 Cs1 Cl6 139.4(2) 6_657 4
Cl16 Cs1 Cl6 117.0(3) . 4
Cl6 Cs1 Cl6 59.23(8) 6_656 4
Cl15 Cs1 Cl6 110.28(16) . 4
Cl14 Cs1 Cl6 64.12(11) 6_656 4
Cl13 Cs1 Cl6 86.32(7) . 4
Cs1 Cs1 Cl13 58.66(11) 7_565 7_565
Cl8 Cs1 Cl13 122.18(16) 6_657 7_565
Cl16 Cs1 Cl13 61.3(3) . 7_565
Cl6 Cs1 Cl13 86.32(7) 6_656 7_565
Cl15 Cs1 Cl13 54.35(12) . 7_565
Cl14 Cs1 Cl13 119.87(16) 6_656 7_565
Cl13 Cs1 Cl13 56.72(9) . 7_565
Cl6 Cs1 Cl13 55.93(9) 4 7_565
Cs1 Cs1 Cl7 175.39(4) 7_565 6_656
Cl8 Cs1 Cl7 98.12(15) 6_657 6_656
Cl16 Cs1 Cl7 96.30(15) . 6_656
Cl6 Cs1 Cl7 58.83(12) 6_656 6_656
Cl15 Cs1 Cl7 95.70(14) . 6_656
Cl14 Cs1 Cl7 91.32(13) 6_656 6_656
Cl13 Cs1 Cl7 62.92(12) . 6_656
Cl6 Cs1 Cl7 118.06(11) 4 6_656
Cl13 Cs1 Cl7 119.47(12) 7_565 6_656
Cs1 Cs1 Cl9 125.24(10) 7_565 6_657
Cl8 Cs1 Cl9 54.03(7) 6_657 6_657
Cl16 Cs1 Cl9 111.0(3) . 6_657
Cl6 Cs1 Cl9 96.97(15) 6_656 6_657
Cl15 Cs1 Cl9 117.75(15) . 6_657
Cl14 Cs1 Cl9 68.14(11) 6_656 6_657
Cl13 Cs1 Cl9 118.9(2) . 6_657
Cl6 Cs1 Cl9 131.95(8) 4 6_657
Cl13 Cs1 Cl9 171.96(12) 7_565 6_657
Cl7 Cs1 Cl9 57.23(11) 6_656 6_657
Cs1 Cs1 Cs2A 87.59(9) 7_565 1_556
Cl8 Cs1 Cs2A 45.14(10) 6_657 1_556
Cl16 Cs1 Cs2A 28.1(4) . 1_556
Cl6 Cs1 Cs2A 145.02(15) 6_656 1_556
Cl15 Cs1 Cs2A 36.65(14) . 1_556
Cl14 Cs1 Cs2A 144.56(14) 6_656 1_556
Cl13 Cs1 Cs2A 87.87(9) . 1_556
Cl6 Cs1 Cs2A 136.96(16) 4 1_556
Cl13 Cs1 Cs2A 85.75(9) 7_565 1_556
Cl7 Cs1 Cs2A 96.54(10) 6_656 1_556
Cl9 Cs1 Cs2A 87.39(8) 6_657 1_556
Cs1 Cs1 Cs2A 87.59(9) 7_565 .
Cl8 Cs1 Cs2A 163.99(13) 6_657 .
Cl16 Cs1 Cs2A 91.7(4) . .
Cl6 Cs1 Cs2A 43.48(6) 6_656 .
Cl15 Cs1 Cs2A 83.21(15) . .
Cl14 Cs1 Cs2A 94.76(12) 6_656 .
Cl13 Cs1 Cs2A 42.74(6) . .
Cl6 Cs1 Cs2A 43.67(6) 4 .
Cl13 Cs1 Cs2A 42.85(6) 7_565 .
Cl7 Cs1 Cs2A 88.58(9) 6_656 .
Cl9 Cs1 Cs2A 139.74(15) 6_657 .
Cs2A Cs1 Cs2A 119.85(13) 1_556 .
Cs1 Cs1 Cs2B 100.8(3) 7_565 1_556
Cl8 Cs1 Cs2B 51.36(19) 6_657 1_556
Cl16 Cs1 Cs2B 27.8(4) . 1_556
Cl6 Cs1 Cs2B 132.2(3) 6_656 1_556
Cl15 Cs1 Cs2B 35.29(14) . 1_556
Cl14 Cs1 Cs2B 148.78(14) 6_656 1_556
Cl13 Cs1 Cs2B 78.4(2) . 1_556
Cl6 Cs1 Cs2B 144.3(2) 4 1_556
Cl13 Cs1 Cs2B 89.02(13) 7_565 1_556
Cl7 Cs1 Cs2B 83.2(3) 6_656 1_556
Cl9 Cs1 Cs2B 83.33(15) 6_657 1_556
Cs2A Cs1 Cs2B 13.8(3) 1_556 1_556
Cs2A Cs1 Cs2B 115.71(15) . 1_556
Cs2B Cs2A Cs2B 144.1(10) 7_565 .
Cs2B Cs2A Cl16 79.8(5) 7_565 1_554
Cs2B Cs2A Cl16 79.8(5) . 1_554
Cs2B Cs2A O15 78.9(5) 7_565 1_554
Cs2B Cs2A O15 78.9(5) . 1_554
Cl16 Cs2A O15 3.5(5) 1_554 1_554
Cs2B Cs2A Cl15 78.9(5) 7_565 1_554
Cs2B Cs2A Cl15 78.9(5) . 1_554
Cl16 Cs2A Cl15 3.5(5) 1_554 1_554
O15 Cs2A Cl15 0.0(2) 1_554 1_554
Cs2B Cs2A Cl14 80.9(4) 7_565 .
Cs2B Cs2A Cl14 80.9(4) . .
Cl16 Cs2A Cl14 114.1(5) 1_554 .
O15 Cs2A Cl14 110.6(2) 1_554 .
Cl15 Cs2A Cl14 110.6(2) 1_554 .
Cs2B Cs2A Cl13 125.0(5) 7_565 .
Cs2B Cs2A Cl13 68.2(4) . .
Cl16 Cs2A Cl13 147.7(2) 1_554 .
O15 Cs2A Cl13 146.32(13) 1_554 .
Cl15 Cs2A Cl13 146.32(13) 1_554 .
Cl14 Cs2A Cl13 58.48(12) . .
Cs2B Cs2A Cl13 68.2(4) 7_565 7_565
Cs2B Cs2A Cl13 125.0(5) . 7_565
Cl16 Cs2A Cl13 147.7(2) 1_554 7_565
O15 Cs2A Cl13 146.32(13) 1_554 7_565
Cl15 Cs2A Cl13 146.32(13) 1_554 7_565
Cl14 Cs2A Cl13 58.48(12) . 7_565
Cl13 Cs2A Cl13 59.62(12) . 7_565
Cs2B Cs2A Cl6 137.4(5) 7_565 6_656
Cs2B Cs2A Cl6 78.5(5) . 6_656
Cl16 Cs2A Cl6 119.2(4) 1_554 6_656
O15 Cs2A Cl6 122.01(16) 1_554 6_656
Cl15 Cs2A Cl6 122.01(16) 1_554 6_656
Cl14 Cs2A Cl6 117.40(16) . 6_656
Cl13 Cs2A Cl6 58.95(10) . 6_656
Cl13 Cs2A Cl6 88.46(15) 7_565 6_656
Cs2B Cs2A Cl6 78.5(5) 7_565 4
Cs2B Cs2A Cl6 137.4(5) . 4
Cl16 Cs2A Cl6 119.2(4) 1_554 4
O15 Cs2A Cl6 122.01(16) 1_554 4
Cl15 Cs2A Cl6 122.01(16) 1_554 4
Cl14 Cs2A Cl6 117.40(16) . 4
Cl13 Cs2A Cl6 88.46(15) . 4
Cl13 Cs2A Cl6 58.95(10) 7_565 4
Cl6 Cs2A Cl6 58.90(13) 6_656 4
Cs2B Cs2A Cl8 101.8(4) 7_565 6_656
Cs2B Cs2A Cl8 101.8(4) . 6_656
Cl16 Cs2A Cl8 76.8(5) 1_554 6_656
O15 Cs2A Cl8 80.22(16) 1_554 6_656
Cl15 Cs2A Cl8 80.22(16) 1_554 6_656
Cl14 Cs2A Cl8 169.2(2) . 6_656
Cl13 Cs2A Cl8 112.55(17) . 6_656
Cl13 Cs2A Cl8 112.55(17) 7_565 6_656
Cl6 Cs2A Cl8 53.78(10) 6_656 6_656
Cl6 Cs2A Cl8 53.78(10) 4 6_656
Cs2B Cs2A Cl1 144.1(5) 7_565 6_656
Cs2B Cs2A Cl1 50.4(4) . 6_656
Cl16 Cs2A Cl1 71.4(3) 1_554 6_656
O15 Cs2A Cl1 73.49(11) 1_554 6_656
Cl15 Cs2A Cl1 73.49(11) 1_554 6_656
Cl14 Cs2A Cl1 130.25(7) . 6_656
Cl13 Cs2A Cl1 90.09(8) . 6_656
Cl13 Cs2A Cl1 139.30(18) 7_565 6_656
Cl6 Cs2A Cl1 51.21(7) 6_656 6_656
Cl6 Cs2A Cl1 96.98(14) 4 6_656
Cl8 Cs2A Cl1 51.44(7) 6_656 6_656
Cs2B Cs2A Cl1 50.4(4) 7_565 4
Cs2B Cs2A Cl1 144.1(5) . 4
Cl16 Cs2A Cl1 71.4(3) 1_554 4
O15 Cs2A Cl1 73.49(11) 1_554 4
Cl15 Cs2A Cl1 73.49(11) 1_554 4
Cl14 Cs2A Cl1 130.25(7) . 4
Cl13 Cs2A Cl1 139.30(18) . 4
Cl13 Cs2A Cl1 90.09(8) 7_565 4
Cl6 Cs2A Cl1 96.98(14) 6_656 4
Cl6 Cs2A Cl1 51.21(7) 4 4
Cl8 Cs2A Cl1 51.44(7) 6_656 4
Cl1 Cs2A Cl1 99.06(12) 6_656 4
Cs2B Cs2A Cs1 88.3(4) 7_565 7_564
Cs2B Cs2A Cs1 92.9(4) . 7_564
Cl16 Cs2A Cs1 37.3(5) 1_554 7_564
O15 Cs2A Cs1 40.72(13) 1_554 7_564
Cl15 Cs2A Cs1 40.72(13) 1_554 7_564
Cl14 Cs2A Cs1 151.2(2) . 7_564
Cl13 Cs2A Cs1 144.25(14) . 7_564
Cl13 Cs2A Cs1 140.33(13) 7_565 7_564
Cl6 Cs2A Cs1 88.43(11) 6_656 7_564
Cl6 Cs2A Cs1 86.06(11) 4 7_564
Cl8 Cs2A Cs1 39.62(7) 6_656 7_564
Cl1 Cs2A Cs1 55.72(10) 6_656 7_564
Cl1 Cs2A Cs1 51.15(10) 4 7_564
Cs2B Cs2A Cs1 92.9(4) 7_565 1_554
Cs2B Cs2A Cs1 88.3(4) . 1_554
Cl16 Cs2A Cs1 37.3(5) 1_554 1_554
O15 Cs2A Cs1 40.72(13) 1_554 1_554
Cl15 Cs2A Cs1 40.72(13) 1_554 1_554
Cl14 Cs2A Cs1 151.2(2) . 1_554
Cl13 Cs2A Cs1 140.33(13) . 1_554
Cl13 Cs2A Cs1 144.25(14) 7_565 1_554
Cl6 Cs2A Cs1 86.06(11) 6_656 1_554
Cl6 Cs2A Cs1 88.43(11) 4 1_554
Cl8 Cs2A Cs1 39.62(7) 6_656 1_554
Cl1 Cs2A Cs1 51.15(10) 6_656 1_554
Cl1 Cs2A Cs1 55.72(10) 4 1_554
Cs1 Cs2A Cs1 4.82(17) 7_564 1_554
Cs2A Cs2B Cs2B 18.0(5) . 7_565
Cs2A Cs2B Cl16 73.3(9) . 1_554
Cs2B Cs2B Cl16 64.1(6) 7_565 1_554
Cs2A Cs2B O15 78.0(9) . 1_554
Cs2B Cs2B O15 67.7(5) 7_565 1_554
Cl16 Cs2B O15 5.7(4) 1_554 1_554
Cs2A Cs2B Cl15 78.0(9) . 1_554
Cs2B Cs2B Cl15 67.7(5) 7_565 1_554
Cl16 Cs2B Cl15 5.7(4) 1_554 1_554
O15 Cs2B Cl15 0.00(10) 1_554 1_554
Cs2A Cs2B Cl13 90.8(5) . .
Cs2B Cs2B Cl13 99.6(5) 7_565 .
Cl16 Cs2B Cl13 163.7(11) 1_554 .
O15 Cs2B Cl13 166.7(9) 1_554 .
Cl15 Cs2B Cl13 166.7(9) 1_554 .
Cs2A Cs2B Cl14 77.1(7) . .
Cs2B Cs2B Cl14 68.9(5) 7_565 .
Cl16 Cs2B Cl14 110.8(6) 1_554 .
O15 Cs2B Cl14 109.3(4) 1_554 .
Cl15 Cs2B Cl14 109.3(4) 1_554 .
Cl13 Cs2B Cl14 60.62(15) . .
Cs2A Cs2B Cl1 113.0(6) . 6_656
Cs2B Cs2B Cl1 123.7(5) 7_565 6_656
Cl16 Cs2B Cl1 82.7(4) 1_554 6_656
O15 Cs2B Cl1 83.58(19) 1_554 6_656
Cl15 Cs2B Cl1 83.58(19) 1_554 6_656
Cl13 Cs2B Cl1 107.6(4) . 6_656
Cl14 Cs2B Cl1 165.5(8) . 6_656
Cs2A Cs2B Cl6 81.0(5) . 6_656
Cs2B Cs2B Cl6 99.0(5) 7_565 6_656
Cl16 Cs2B Cl6 117.9(7) 1_554 6_656
O15 Cs2B Cl6 122.6(4) 1_554 6_656
Cl15 Cs2B Cl6 122.6(4) 1_554 6_656
Cl13 Cs2B Cl6 61.48(13) . 6_656
Cl14 Cs2B Cl6 117.0(3) . 6_656
Cl1 Cs2B Cl6 57.25(14) 6_656 6_656
Cs2A Cs2B Cl9 128.7(8) . 1_554
Cs2B Cs2B Cl9 110.8(4) 7_565 1_554
Cl16 Cs2B Cl9 78.6(5) 1_554 1_554
O15 Cs2B Cl9 72.9(2) 1_554 1_554
Cl15 Cs2B Cl9 72.9(2) 1_554 1_554
Cl13 Cs2B Cl9 109.8(5) . 1_554
Cl14 Cs2B Cl9 73.9(2) . 1_554
Cl1 Cs2B Cl9 104.8(7) 6_656 1_554
Cl6 Cs2B Cl9 150.2(9) 6_656 1_554
Cs2A Cs2B Cl12 123.4(6) . 2_564
Cs2B Cs2B Cl12 116.0(4) 7_565 2_564
Cl16 Cs2B Cl12 129.7(6) 1_554 2_564
O15 Cs2B Cl12 124.4(4) 1_554 2_564
Cl15 Cs2B Cl12 124.4(4) 1_554 2_564
Cl13 Cs2B Cl12 56.5(2) . 2_564
Cl14 Cs2B Cl12 47.29(17) . 2_564
Cl1 Cs2B Cl12 120.1(8) 6_656 2_564
Cl6 Cs2B Cl12 111.8(4) 6_656 2_564
Cl9 Cs2B Cl12 53.3(3) 1_554 2_564
Cs2A Cs2B Cl10 136.5(7) . 2_563
Cs2B Cs2B Cl10 127.7(3) 7_565 2_563
Cl16 Cs2B Cl10 64.1(4) 1_554 2_563
O15 Cs2B Cl10 60.1(2) 1_554 2_563
Cl15 Cs2B Cl10 60.1(2) 1_554 2_563
Cl13 Cs2B Cl10 132.2(9) . 2_563
Cl14 Cs2B Cl10 125.6(5) . 2_563
Cl1 Cs2B Cl10 54.5(3) 6_656 2_563
Cl6 Cs2B Cl10 110.6(4) 6_656 2_563
Cl9 Cs2B Cl10 51.7(3) 1_554 2_563
Cl12 Cs2B Cl10 92.0(6) 2_564 2_563
Cs2A Cs2B Cs1 77.8(6) . 1_554
Cs2B Cs2B Cs1 79.2(3) 7_565 1_554
Cl16 Cs2B Cs1 35.6(4) 1_554 1_554
O15 Cs2B Cs1 38.99(16) 1_554 1_554
Cl15 Cs2B Cs1 38.99(16) 1_554 1_554
Cl13 Cs2B Cs1 145.6(3) . 1_554
Cl14 Cs2B Cs1 143.4(6) . 1_554
Cl1 Cs2B Cs1 51.00(15) 6_656 1_554
Cl6 Cs2B Cs1 84.5(2) 6_656 1_554
Cl9 Cs2B Cs1 102.44(19) 1_554 1_554
Cl12 Cs2B Cs1 153.9(6) 2_564 1_554
Cl10 Cs2B Cs1 62.61(11) 2_563 1_554
Cs2A Cs2B Cs1 73.5(6) . 7_564
Cs2B Cs2B Cs1 74.7(3) 7_565 7_564
Cl16 Cs2B Cs1 33.5(5) 1_554 7_564
O15 Cs2B Cs1 37.47(18) 1_554 7_564
Cl15 Cs2B Cs1 37.47(18) 1_554 7_564
Cl13 Cs2B Cs1 145.4(4) . 7_564
Cl14 Cs2B Cs1 139.4(6) . 7_564
Cl1 Cs2B Cs1 55.03(17) 6_656 7_564
Cl6 Cs2B Cs1 85.4(2) 6_656 7_564
Cl9 Cs2B Cs1 103.89(16) 1_554 7_564
Cl12 Cs2B Cs1 156.5(5) 2_564 7_564
Cl10 Cs2B Cs1 66.28(11) 2_563 7_564
Cs1 Cs2B Cs1 4.55(16) 1_554 7_564
Cs2A Cs2B Cs1 64.5(4) . .
Cs2B Cs2B Cs1 79.8(3) 7_565 .
Cl16 Cs2B Cs1 132.1(9) 1_554 .
O15 Cs2B Cs1 137.8(8) 1_554 .
Cl15 Cs2B Cs1 137.8(8) 1_554 .
Cl13 Cs2B Cs1 37.0(2) . .
Cl14 Cs2B Cs1 81.5(3) . .
Cl1 Cs2B Cs1 93.44(17) 6_656 .
Cl6 Cs2B Cs1 36.23(16) 6_656 .
Cl9 Cs2B Cs1 146.6(3) 1_554 .
Cl12 Cs2B Cs1 93.38(13) 2_564 .
Cl10 Cs2B Cs1 145.0(4) 2_563 .
Cs1 Cs2B Cs1 110.7(3) 1_554 .
Cs1 Cs2B Cs1 109.4(3) 7_564 .
O2 Nb1 O1 97.1(3) . .
O2 Nb1 Cl3 169.7(2) . .
O1 Nb1 Cl3 86.1(2) . .
O2 Nb1 Cl1 90.8(2) . .
O1 Nb1 Cl1 170.3(2) . .
Cl3 Nb1 Cl1 85.17(9) . .
O2 Nb1 Cl2 78.91(19) . .
O1 Nb1 Cl2 92.03(19) . .
Cl3 Nb1 Cl2 91.25(8) . .
Cl1 Nb1 Cl2 83.80(8) . .
O2 Nb1 Nb4 45.60(18) . .
O1 Nb1 Nb4 92.5(2) . .
Cl3 Nb1 Nb4 144.30(7) . .
Cl1 Nb1 Nb4 97.17(6) . .
Cl2 Nb1 Nb4 124.45(7) . .
O2 Nb1 Nb2 96.85(19) . 2_564
O1 Nb1 Nb2 44.58(19) . 2_564
Cl3 Nb1 Nb2 92.30(6) . 2_564
Cl1 Nb1 Nb2 140.21(6) . 2_564
Cl2 Nb1 Nb2 135.99(6) . 2_564
Nb4 Nb1 Nb2 63.42(3) . 2_564
O2 Nb1 Nb5 137.27(19) . .
O1 Nb1 Nb5 85.44(18) . .
Cl3 Nb1 Nb5 52.55(6) . .
Cl1 Nb1 Nb5 92.72(6) . .
Cl2 Nb1 Nb5 143.80(7) . .
Nb4 Nb1 Nb5 91.76(3) . .
Nb2 Nb1 Nb5 56.27(3) 2_564 .
O2 Nb1 Nb3 91.06(19) . .
O1 Nb1 Nb3 133.11(19) . .
Cl3 Nb1 Nb3 93.85(7) . .
Cl1 Nb1 Nb3 52.07(6) . .
Cl2 Nb1 Nb3 134.79(6) . .
Nb4 Nb1 Nb3 61.83(3) . .
Nb2 Nb1 Nb3 88.67(3) 2_564 .
Nb5 Nb1 Nb3 59.22(3) . .
O3 Nb2 O1 94.6(3) . 2_565
O3 Nb2 Cl5 170.7(2) . 2_565
O1 Nb2 Cl5 85.9(2) 2_565 2_565
O3 Nb2 Cl4 91.7(2) . .
O1 Nb2 Cl4 170.8(2) 2_565 .
Cl5 Nb2 Cl4 86.79(9) 2_565 .
O3 Nb2 Cl2 79.3(2) . .
O1 Nb2 Cl2 93.42(19) 2_565 .
Cl5 Nb2 Cl2 91.43(8) 2_565 .
Cl4 Nb2 Cl2 81.11(8) . .
O3 Nb2 Nb5 45.6(2) . 2_565
O1 Nb2 Nb5 91.31(19) 2_565 2_565
Cl5 Nb2 Nb5 143.63(7) 2_565 2_565
Cl4 Nb2 Nb5 97.90(7) . 2_565
Cl2 Nb2 Nb5 124.94(7) . 2_565
O3 Nb2 Nb1 96.2(2) . 2_565
O1 Nb2 Nb1 45.12(18) 2_565 2_565
Cl5 Nb2 Nb1 90.74(6) 2_565 2_565
Cl4 Nb2 Nb1 140.71(7) . 2_565
Cl2 Nb2 Nb1 138.17(7) . 2_565
Nb5 Nb2 Nb1 63.10(3) 2_565 2_565
O3 Nb2 Nb6 91.8(2) . 2_565
O1 Nb2 Nb6 134.07(18) 2_565 2_565
Cl5 Nb2 Nb6 94.44(6) 2_565 2_565
Cl4 Nb2 Nb6 52.23(6) . 2_565
Cl2 Nb2 Nb6 132.40(7) . 2_565
Nb5 Nb2 Nb6 62.38(3) 2_565 2_565
Nb1 Nb2 Nb6 88.99(3) 2_565 2_565
O3 Nb2 Nb4 137.1(2) . 2_565
O1 Nb2 Nb4 86.94(19) 2_565 2_565
Cl5 Nb2 Nb4 52.15(6) 2_565 2_565
Cl4 Nb2 Nb4 93.05(6) . 2_565
Cl2 Nb2 Nb4 143.50(7) . 2_565
Nb5 Nb2 Nb4 91.51(3) 2_565 2_565
Nb1 Nb2 Nb4 56.20(3) 2_565 2_565
Nb6 Nb2 Nb4 59.18(3) 2_565 2_565
O4 Nb3 Cl9 91.0(2) . .
O4 Nb3 Cl1 171.0(2) . .
Cl9 Nb3 Cl1 87.48(8) . .
O4 Nb3 Cl6 92.5(2) . .
Cl9 Nb3 Cl6 165.12(9) . .
Cl1 Nb3 Cl6 86.85(9) . .
O4 Nb3 Cl8 86.0(2) . .
Cl9 Nb3 Cl8 83.87(10) . .
Cl1 Nb3 Cl8 85.02(9) . .
Cl6 Nb3 Cl8 81.94(10) . .
O4 Nb3 Nb6 45.97(19) . .
Cl9 Nb3 Nb6 94.84(7) . .
Cl1 Nb3 Nb6 142.96(6) . .
Cl6 Nb3 Nb6 97.97(7) . .
Cl8 Nb3 Nb6 132.01(8) . .
O4 Nb3 Nb5 93.2(2) . .
Cl9 Nb3 Nb5 140.89(6) . .
Cl1 Nb3 Nb5 93.55(6) . .
Cl6 Nb3 Nb5 53.31(6) . .
Cl8 Nb3 Nb5 135.21(9) . .
Nb6 Nb3 Nb5 62.22(3) . .
O4 Nb3 Nb4 93.5(2) . .
Cl9 Nb3 Nb4 53.04(6) . .
Cl1 Nb3 Nb4 92.58(6) . .
Cl6 Nb3 Nb4 141.00(7) . .
Cl8 Nb3 Nb4 136.90(9) . .
Nb6 Nb3 Nb4 61.06(3) . .
Nb5 Nb3 Nb4 87.88(3) . .
O4 Nb3 Nb1 135.9(2) . .
Cl9 Nb3 Nb1 91.64(6) . .
Cl1 Nb3 Nb1 52.96(6) . .
Cl6 Nb3 Nb1 95.89(6) . .
Cl8 Nb3 Nb1 137.94(8) . .
Nb6 Nb3 Nb1 90.00(3) . .
Nb5 Nb3 Nb1 59.52(3) . .
Nb4 Nb3 Nb1 55.02(3) . .
O2 Nb4 Cl5 93.3(2) . .
O2 Nb4 Cl10 169.38(19) . 2_564
Cl5 Nb4 Cl10 89.14(9) . 2_564
O2 Nb4 Cl9 90.0(2) . .
Cl5 Nb4 Cl9 166.65(9) . .
Cl10 Nb4 Cl9 85.37(9) 2_564 .
O2 Nb4 Cl11 75.92(19) . .
Cl5 Nb4 Cl11 82.49(8) . .
Cl10 Nb4 Cl11 94.18(8) 2_564 .
Cl9 Nb4 Cl11 85.78(8) . .
O2 Nb4 Nb1 44.94(18) . .
Cl5 Nb4 Nb1 94.36(6) . .
Cl10 Nb4 Nb1 145.18(7) 2_564 .
Cl9 Nb4 Nb1 97.09(7) . .
Cl11 Nb4 Nb1 120.63(7) . .
O2 Nb4 Nb6 136.72(18) . .
Cl5 Nb4 Nb6 95.75(6) . .
Cl10 Nb4 Nb6 53.07(6) 2_564 .
Cl9 Nb4 Nb6 90.66(6) . .
Cl11 Nb4 Nb6 147.24(7) . .
Nb1 Nb4 Nb6 92.12(3) . .
O2 Nb4 Nb3 91.68(19) . .
Cl5 Nb4 Nb3 140.61(6) . .
Cl10 Nb4 Nb3 93.01(6) 2_564 .
Cl9 Nb4 Nb3 52.05(6) . .
Cl11 Nb4 Nb3 136.39(7) . .
Nb1 Nb4 Nb3 63.15(3) . .
Nb6 Nb4 Nb3 56.34(3) . .
O2 Nb4 Nb2 93.76(18) . 2_564
Cl5 Nb4 Nb2 52.89(6) . 2_564
Cl10 Nb4 Nb2 95.93(6) 2_564 2_564
Cl9 Nb4 Nb2 139.79(6) . 2_564
Cl11 Nb4 Nb2 133.89(7) . 2_564
Nb1 Nb4 Nb2 60.38(3) . 2_564
Nb6 Nb4 Nb2 60.20(3) . 2_564
Nb3 Nb4 Nb2 87.80(3) . 2_564
O3 Nb5 Cl12 87.3(2) 2_564 2_564
O3 Nb5 Cl3 94.6(2) 2_564 .
Cl12 Nb5 Cl3 166.35(9) 2_564 .
O3 Nb5 Cl6 168.4(2) 2_564 .
Cl12 Nb5 Cl6 87.06(10) 2_564 .
Cl3 Nb5 Cl6 88.60(9) . .
O3 Nb5 Cl7 77.2(2) 2_564 .
Cl12 Nb5 Cl7 83.04(9) 2_564 .
Cl3 Nb5 Cl7 84.19(9) . .
Cl6 Nb5 Cl7 92.06(8) . .
O3 Nb5 Nb2 45.0(2) 2_564 2_564
Cl12 Nb5 Nb2 94.75(8) 2_564 2_564
Cl3 Nb5 Nb2 96.11(7) . 2_564
Cl6 Nb5 Nb2 145.73(7) . 2_564
Cl7 Nb5 Nb2 122.15(7) . 2_564
O3 Nb5 Nb3 137.1(2) 2_564 .
Cl12 Nb5 Nb3 91.89(8) 2_564 .
Cl3 Nb5 Nb3 95.87(6) . .
Cl6 Nb5 Nb3 53.25(6) . .
Cl7 Nb5 Nb3 145.24(7) . .
Nb2 Nb5 Nb3 92.48(3) 2_564 .
O3 Nb5 Nb1 93.6(2) 2_564 .
Cl12 Nb5 Nb1 140.18(7) 2_564 .
Cl3 Nb5 Nb1 53.28(6) . .
Cl6 Nb5 Nb1 97.16(6) . .
Cl7 Nb5 Nb1 135.96(7) . .
Nb2 Nb5 Nb1 60.64(3) 2_564 .
Nb3 Nb5 Nb1 61.26(3) . .
O3 Nb5 Nb6 91.2(2) 2_564 .
Cl12 Nb5 Nb6 52.57(7) 2_564 .
Cl3 Nb5 Nb6 140.72(7) . .
Cl6 Nb5 Nb6 93.38(7) . .
Cl7 Nb5 Nb6 134.82(7) . .
Nb2 Nb5 Nb6 62.17(3) 2_564 .
Nb3 Nb5 Nb6 56.22(3) . .
Nb1 Nb5 Nb6 87.62(3) . .
O3 Nb5 Ti1 33.65(19) 2_564 2_564
Cl12 Nb5 Ti1 74.37(8) 2_564 2_564
Cl3 Nb5 Ti1 99.89(7) . 2_564
Cl6 Nb5 Ti1 134.80(7) . 2_564
Cl7 Nb5 Ti1 45.73(7) . 2_564
Nb2 Nb5 Ti1 77.86(4) 2_564 2_564
Nb3 Nb5 Ti1 162.26(5) . 2_564
Nb1 Nb5 Ti1 123.49(4) . 2_564
Nb6 Nb5 Ti1 106.05(4) . 2_564
O4 Nb6 Cl4 169.7(2) . 2_564
O4 Nb6 Cl12 90.9(2) . 2_564
Cl4 Nb6 Cl12 85.46(10) 2_564 2_564
O4 Nb6 Cl10 94.1(2) . 2_564
Cl4 Nb6 Cl10 87.20(9) 2_564 2_564
Cl12 Nb6 Cl10 165.29(9) 2_564 2_564
O4 Nb6 Cl13 79.3(2) . .
Cl4 Nb6 Cl13 90.70(9) 2_564 .
Cl12 Nb6 Cl13 84.60(9) 2_564 .
Cl10 Nb6 Cl13 82.76(9) 2_564 .
O4 Nb6 Nb3 45.2(2) . .
Cl4 Nb6 Nb3 144.78(7) 2_564 .
Cl12 Nb6 Nb3 95.49(7) 2_564 .
Cl10 Nb6 Nb3 97.85(7) 2_564 .
Cl13 Nb6 Nb3 124.49(7) . .
O4 Nb6 Nb4 94.24(19) . .
Cl4 Nb6 Nb4 94.75(6) 2_564 .
Cl12 Nb6 Nb4 140.16(8) 2_564 .
Cl10 Nb6 Nb4 53.23(6) 2_564 .
Cl13 Nb6 Nb4 135.17(7) . .
Nb3 Nb6 Nb4 62.60(3) . .
O4 Nb6 Nb2 136.6(2) . 2_564
Cl4 Nb6 Nb2 53.16(6) 2_564 2_564
Cl12 Nb6 Nb2 89.40(8) 2_564 2_564
Cl10 Nb6 Nb2 96.37(6) 2_564 2_564
Cl13 Nb6 Nb2 143.76(7) . 2_564
Nb3 Nb6 Nb2 91.62(3) . 2_564
Nb4 Nb6 Nb2 60.62(3) . 2_564
O4 Nb6 Nb5 92.1(2) . .
Cl4 Nb6 Nb5 93.24(6) 2_564 .
Cl12 Nb6 Nb5 51.97(7) 2_564 .
Cl10 Nb6 Nb5 141.39(7) 2_564 .
Cl13 Nb6 Nb5 135.80(7) . .
Nb3 Nb6 Nb5 61.55(3) . .
Nb4 Nb6 Nb5 88.33(3) . .
Nb2 Nb6 Nb5 55.45(3) 2_564 .
O4 Nb6 Ti2A 32.7(2) . .
Cl4 Nb6 Ti2A 137.00(11) 2_564 .
Cl12 Nb6 Ti2A 82.66(12) 2_564 .
Cl10 Nb6 Ti2A 94.15(11) 2_564 .
Cl13 Nb6 Ti2A 47.18(11) . .
Nb3 Nb6 Ti2A 77.66(10) . .
Nb4 Nb6 Ti2A 120.11(10) . .
Nb2 Nb6 Ti2A 165.91(10) 2_564 .
Nb5 Nb6 Ti2A 110.79(10) . .
O1 Ti1 O3 94.6(3) . .
O1 Ti1 O2 99.2(3) . 2_564
O3 Ti1 O2 166.1(3) . 2_564
O1 Ti1 Cl11 117.4(2) . 2_564
O3 Ti1 Cl11 95.5(2) . 2_564
O2 Ti1 Cl11 79.8(2) 2_564 2_564
O1 Ti1 Cl7 117.8(2) . 2_565
O3 Ti1 Cl7 80.8(2) . 2_565
O2 Ti1 Cl7 91.0(2) 2_564 2_565
Cl11 Ti1 Cl7 124.85(12) 2_564 2_565
O1 Ti1 Nb5 117.3(2) . 2_565
O3 Ti1 Nb5 32.7(2) . 2_565
O2 Ti1 Nb5 135.31(19) 2_564 2_565
Cl11 Ti1 Nb5 102.84(8) 2_564 2_565
Cl7 Ti1 Nb5 50.34(7) 2_565 2_565
Ti2B Ti2A O4 84.9(9) . 7_565
Ti2B Ti2A O4 84.9(9) . .
O4 Ti2A O4 100.1(5) 7_565 .
Ti2B Ti2A Cl14 178.1(15) . .
O4 Ti2A Cl14 93.9(3) 7_565 .
O4 Ti2A Cl14 93.9(3) . .
Ti2B Ti2A Cl15 6.6(12) . .
O4 Ti2A Cl15 89.2(3) 7_565 .
O4 Ti2A Cl15 89.2(3) . .
Cl14 Ti2A Cl15 175.3(3) . .
Ti2B Ti2A Cl13 91.9(9) . .
O4 Ti2A Cl13 174.8(3) 7_565 .
O4 Ti2A Cl13 83.6(2) . .
Cl14 Ti2A Cl13 89.4(2) . .
Cl15 Ti2A Cl13 87.4(2) . .
Ti2B Ti2A Cl13 91.9(9) . 7_565
O4 Ti2A Cl13 83.6(2) 7_565 7_565
O4 Ti2A Cl13 174.8(3) . 7_565
Cl14 Ti2A Cl13 89.4(2) . 7_565
Cl15 Ti2A Cl13 87.4(2) . 7_565
Cl13 Ti2A Cl13 92.4(2) . 7_565
Ti2B Ti2A Nb6 92.50(18) . 7_565
O4 Ti2A Nb6 33.4(2) 7_565 7_565
O4 Ti2A Nb6 133.3(3) . 7_565
Cl14 Ti2A Nb6 87.26(10) . 7_565
Cl15 Ti2A Nb6 93.30(10) . 7_565
Cl13 Ti2A Nb6 143.03(19) . 7_565
Cl13 Ti2A Nb6 50.78(6) 7_565 7_565
Ti2B Ti2A Nb6 92.50(18) . .
O4 Ti2A Nb6 133.3(3) 7_565 .
O4 Ti2A Nb6 33.4(2) . .
Cl14 Ti2A Nb6 87.26(10) . .
Cl15 Ti2A Nb6 93.30(10) . .
Cl13 Ti2A Nb6 50.78(6) . .
Cl13 Ti2A Nb6 143.03(19) 7_565 .
Nb6 Ti2A Nb6 165.04(19) 7_565 .
Ti2B Ti2A Cs2B 133.5(13) . 7_565
O4 Ti2A Cs2B 106.2(5) 7_565 7_565
O4 Ti2A Cs2B 134.2(4) . 7_565
Cl14 Ti2A Cs2B 48.2(2) . 7_565
Cl15 Ti2A Cs2B 127.3(2) . 7_565
Cl13 Ti2A Cs2B 73.1(4) . 7_565
Cl13 Ti2A Cs2B 46.8(3) 7_565 7_565
Nb6 Ti2A Cs2B 77.4(4) 7_565 7_565
Nb6 Ti2A Cs2B 108.9(4) . 7_565
Ti2B Ti2A Cs1 57.1(13) . 7_565
O4 Ti2A Cs1 116.5(3) 7_565 7_565
O4 Ti2A Cs1 121.5(3) . 7_565
Cl14 Ti2A Cs1 124.8(2) . 7_565
Cl15 Ti2A Cs1 50.45(19) . 7_565
Cl13 Ti2A Cs1 58.30(15) . 7_565
Cl13 Ti2A Cs1 53.41(15) 7_565 7_565
Nb6 Ti2A Cs1 94.47(14) 7_565 7_565
Nb6 Ti2A Cs1 100.08(14) . 7_565
Cs2B Ti2A Cs1 78.36(17) 7_565 7_565
Ti2A Ti2B Cl15 171.2(16) . .
Ti2A Ti2B O4 77.9(10) . 7_565
Cl15 Ti2B O4 107.6(6) . 7_565
Ti2A Ti2B O4 77.9(10) . .
Cl15 Ti2B O4 107.6(6) . .
O4 Ti2B O4 97.7(6) 7_565 .
Ti2A Ti2B Cl16 172.1(16) . .
Cl15 Ti2B Cl16 0.8(6) . .
O4 Ti2B Cl16 107.1(7) 7_565 .
O4 Ti2B Cl16 107.1(7) . .
Ti2A Ti2B Cl13 74.6(10) . .
Cl15 Ti2B Cl13 99.2(5) . .
O4 Ti2B Cl13 152.2(9) 7_565 .
O4 Ti2B Cl13 80.6(3) . .
Cl16 Ti2B Cl13 99.8(5) . .
Ti2A Ti2B Cl13 74.6(10) . 7_565
Cl15 Ti2B Cl13 99.2(5) . 7_565
O4 Ti2B Cl13 80.6(3) 7_565 7_565
O4 Ti2B Cl13 152.2(9) . 7_565
Cl16 Ti2B Cl13 99.8(5) . 7_565
Cl13 Ti2B Cl13 88.3(4) . 7_565
Ti2A Ti2B Cs1 116.1(14) . 7_565
Cl15 Ti2B Cs1 55.1(4) . 7_565
O4 Ti2B Cs1 127.8(4) 7_565 7_565
O4 Ti2B Cs1 133.7(4) . 7_565
Cl16 Ti2B Cs1 55.9(6) . 7_565
Cl13 Ti2B Cs1 63.6(2) . 7_565
Cl13 Ti2B Cs1 58.9(2) 7_565 7_565
Nb3 Cl1 Nb1 74.97(7) . .
Nb3 Cl1 Cs2B 105.0(4) . 6_556
Nb1 Cl1 Cs2B 129.4(3) . 6_556
Nb3 Cl1 Cs2A 92.00(11) . 6_556
Nb1 Cl1 Cs2A 136.55(11) . 6_556
Cs2B Cl1 Cs2A 16.7(5) 6_556 6_556
Nb1 Cl2 Nb2 118.67(9) . .
Nb5 Cl3 Nb1 74.16(7) . .
Nb6 Cl4 Nb2 74.61(7) 2_565 .
Nb4 Cl5 Nb2 74.96(7) . 2_564
Nb3 Cl6 Nb5 73.43(7) . .
Nb3 Cl6 Cs1 147.50(11) . 6_556
Nb5 Cl6 Cs1 104.69(13) . 6_556
Nb3 Cl6 Cs2B 100.71(16) . 6_556
Nb5 Cl6 Cs2B 124.2(5) . 6_556
Cs1 Cl6 Cs2B 106.3(3) 6_556 6_556
Nb3 Cl6 Cs2A 104.62(11) . 6_556
Nb5 Cl6 Cs2A 144.64(11) . 6_556
Cs1 Cl6 Cs2A 95.00(11) 6_556 6_556
Cs2B Cl6 Cs2A 20.5(5) 6_556 6_556
Nb3 Cl6 Cs1 145.38(11) . 4_455
Nb5 Cl6 Cs1 110.25(13) . 4_455
Cs1 Cl6 Cs1 6.1(2) 6_556 4_455
Cs2B Cl6 Cs1 104.2(3) 6_556 4_455
Cs2A Cl6 Cs1 91.35(11) 6_556 4_455
Ti1 Cl7 Nb5 83.93(9) 2_564 .
Ti1 Cl7 Cs1 134.84(11) 2_564 6_556
Nb5 Cl7 Cs1 92.72(8) . 6_556
Nb3 Cl8 Nb3 131.71(15) 7_565 .
Nb3 Cl8 Cs1 115.10(15) 7_565 6_557
Nb3 Cl8 Cs1 107.72(15) . 6_557
Nb3 Cl8 Cs1 107.72(15) 7_565 4_456
Nb3 Cl8 Cs1 115.10(15) . 4_456
Cs1 Cl8 Cs1 7.5(3) 6_557 4_456
Nb3 Cl8 Cs2A 98.65(10) 7_565 6_556
Nb3 Cl8 Cs2A 98.65(10) . 6_556
Cs1 Cl8 Cs2A 95.24(13) 6_557 6_556
Cs1 Cl8 Cs2A 95.24(14) 4_456 6_556
Nb3 Cl9 Nb4 74.91(7) . .
Nb3 Cl9 Cs2B 135.0(2) . 1_556
Nb4 Cl9 Cs2B 108.2(4) . 1_556
Nb3 Cl9 Cs1 95.56(8) . 6_557
Nb4 Cl9 Cs1 147.78(13) . 6_557
Cs2B Cl9 Cs1 100.3(3) 1_556 6_557
Nb6 Cl10 Nb4 73.70(7) 2_565 2_565
Nb6 Cl10 Cs2B 126.3(2) 2_565 2_566
Nb4 Cl10 Cs2B 99.3(3) 2_565 2_566
Ti1 Cl11 Nb4 85.76(9) 2_565 .
Nb5 Cl12 Nb6 75.46(8) 2_565 2_565
Nb5 Cl12 Cs2B 177.9(3) 2_565 2_565
Nb6 Cl12 Cs2B 103.63(15) 2_565 2_565
Ti2A Cl13 Ti2B 13.4(3) . .
Ti2A Cl13 Nb6 82.04(12) . .
Ti2B Cl13 Nb6 82.65(18) . .
Ti2A Cl13 Cs2B 100.5(4) . .
Ti2B Cl13 Cs2B 112.7(5) . .
Nb6 Cl13 Cs2B 113.3(4) . .
Ti2A Cl13 Cs2A 88.06(14) . .
Ti2B Cl13 Cs2A 98.2(3) . .
Nb6 Cl13 Cs2A 128.61(14) . .
Cs2B Cl13 Cs2A 21.1(5) . .
Ti2A Cl13 Cs1 93.61(17) . .
Ti2B Cl13 Cs1 84.2(3) . .
Nb6 Cl13 Cs1 137.03(12) . .
Cs2B Cl13 Cs1 109.6(4) . .
Cs2A Cl13 Cs1 93.67(13) . .
Ti2A Cl13 Cs1 88.65(16) . 7_565
Ti2B Cl13 Cs1 79.8(3) . 7_565
Nb6 Cl13 Cs1 139.36(11) . 7_565
Cs2B Cl13 Cs1 107.3(4) . 7_565
Cs2A Cl13 Cs1 90.19(13) . 7_565
Cs1 Cl13 Cs1 6.0(2) . 7_565
Ti2A Cl14 Cs2A 95.2(3) . .
Ti2A Cl14 Cs2B 100.6(3) . 7_565
Cs2A Cl14 Cs2B 21.9(5) . 7_565
Ti2A Cl14 Cs2B 100.6(3) . .
Cs2A Cl14 Cs2B 21.9(5) . .
Cs2B Cl14 Cs2B 42.2(10) 7_565 .
Ti2A Cl14 Cs1 141.0(3) . 4_455
Cs2A Cl14 Cs1 123.6(2) . 4_455
Cs2B Cl14 Cs1 114.1(3) 7_565 4_455
Cs2B Cl14 Cs1 116.9(3) . 4_455
Ti2A Cl14 Cs1 141.0(3) . 6_556
Cs2A Cl14 Cs1 123.6(2) . 6_556
Cs2B Cl14 Cs1 116.9(3) 7_565 6_556
Cs2B Cl14 Cs1 114.1(3) . 6_556
Cs1 Cl14 Cs1 7.1(3) 4_455 6_556
Cl16 Cl15 Ti2B 176(3) . .
Cl16 Cl15 Ti2A 178(3) . .
Ti2B Cl15 Ti2A 2.1(4) . .
Cl16 Cl15 Cs2A 18(3) . 1_556
Ti2B Cl15 Cs2A 157.7(5) . 1_556
Ti2A Cl15 Cs2A 159.9(3) . 1_556
Cl16 Cl15 Cs2B 32.6(19) . 1_556
Ti2B Cl15 Cs2B 144.6(5) . 1_556
Ti2A Cl15 Cs2B 146.2(5) . 1_556
Cs2A Cl15 Cs2B 23.0(5) 1_556 1_556
Cl16 Cl15 Cs2B 32.6(19) . 7_566
Ti2B Cl15 Cs2B 144.6(5) . 7_566
Ti2A Cl15 Cs2B 146.2(5) . 7_566
Cs2A Cl15 Cs2B 23.0(5) 1_556 7_566
Cs2B Cl15 Cs2B 44.6(11) 1_556 7_566
Cl16 Cl15 Cs1 84(3) . .
Ti2B Cl15 Cs1 99.6(4) . .
Ti2A Cl15 Cs1 97.5(2) . .
Cs2A Cl15 Cs1 102.6(2) 1_556 .
Cs2B Cl15 Cs1 105.7(2) 1_556 .
Cs2B Cl15 Cs1 108.6(3) 7_566 .
Cl16 Cl15 Cs1 84(3) . 7_565
Ti2B Cl15 Cs1 99.6(4) . 7_565
Ti2A Cl15 Cs1 97.5(2) . 7_565
Cs2A Cl15 Cs1 102.6(2) 1_556 7_565
Cs2B Cl15 Cs1 108.6(3) 1_556 7_565
Cs2B Cl15 Cs1 105.7(2) 7_566 7_565
Cs1 Cl15 Cs1 7.2(3) . 7_565
Cl15 Cl16 Ti2B 3(2) . .
Cl15 Cl16 Cs2A 158(3) . 1_556
Ti2B Cl16 Cs2A 155.1(10) . 1_556
Cl15 Cl16 Cs2B 142(2) . 1_556
Ti2B Cl16 Cs2B 139.5(9) . 1_556
Cs2A Cl16 Cs2B 26.9(6) 1_556 1_556
Cl15 Cl16 Cs2B 142(2) . 7_566
Ti2B Cl16 Cs2B 139.5(9) . 7_566
Cs2A Cl16 Cs2B 26.9(6) 1_556 7_566
Cs2B Cl16 Cs2B 51.8(12) 1_556 7_566
Cl15 Cl16 Cs1 87(3) . .
Ti2B Cl16 Cs1 90.3(7) . .
Cs2A Cl16 Cs1 114.6(7) 1_556 .
Cs2B Cl16 Cs1 116.7(7) 1_556 .
Cs2B Cl16 Cs1 120.3(7) 7_566 .
Cl15 Cl16 Cs1 87(3) . 7_565
Ti2B Cl16 Cs1 90.3(7) . 7_565
Cs2A Cl16 Cs1 114.6(7) 1_556 7_565
Cs2B Cl16 Cs1 120.3(7) 1_556 7_565
Cs2B Cl16 Cs1 116.7(7) 7_566 7_565
Cs1 Cl16 Cs1 7.2(3) . 7_565
Ti1 O1 Nb2 132.8(4) . 2_564
Ti1 O1 Nb1 136.8(4) . .
Nb2 O1 Nb1 90.3(2) 2_564 .
Nb1 O2 Nb4 89.5(2) . .
Nb1 O2 Ti1 153.3(4) . 2_565
Nb4 O2 Ti1 116.3(3) . 2_565
Nb2 O3 Nb5 89.4(3) . 2_565
Nb2 O3 Ti1 152.7(4) . .
Nb5 O3 Ti1 113.7(3) 2_565 .
Ti2A O4 Nb3 155.9(4) . .
Ti2A O4 Ti2B 17.2(4) . .
Nb3 O4 Ti2B 152.8(5) . .
Ti2A O4 Nb6 113.8(4) . .
Nb3 O4 Nb6 88.9(3) . .
Ti2B O4 Nb6 116.4(4) . .

loop_
_geom_bond_atom_site_label_1
_geom_bond_atom_site_label_2
_geom_bond_distance
_geom_bond_site_symmetry_2
Cs1 Cs1 0.445(16) 7_565
Cs1 Cl8 3.386(4) 6_657
Cs1 Cl16 3.52(2) .
Cs1 Cl6 3.522(5) 6_656
Cs1 Cl15 3.534(7) .
Cs1 Cl14 3.587(7) 6_656
Cs1 Cl13 3.656(5) .
Cs1 Cl6 3.742(5) 4
Cs1 Cl13 3.868(5) 7_565
Cs1 Cl7 3.905(8) 6_656
Cs1 Cl9 3.998(5) 6_657
Cs1 Cs2A 5.287(5) 1_556
Cs1 Cs2A 5.293(7) .
Cs1 Cs2B 5.407(10) 1_556
Cs2A Cs2B 1.29(3) 7_565
Cs2A Cs2B 1.29(3) .
Cs2A Cl16 2.74(3) 1_554
Cs2A O15 3.235(9) 1_554
Cs2A Cl15 3.235(9) 1_554
Cs2A Cl14 3.378(9) .
Cs2A Cl13 3.600(5) .
Cs2A Cl13 3.600(5) 7_565
Cs2A Cl6 3.656(6) 6_656
Cs2A Cl6 3.656(6) 4
Cs2A Cl8 3.764(7) 6_656
Cs2A Cl1 4.155(4) 6_656
Cs2A Cl1 4.155(4) 4
Cs2A Cs1 5.287(5) 7_564
Cs2A Cs1 5.287(5) 1_554
Cs2B Cs2B 2.46(6) 7_565
Cs2B Cl16 2.82(3) 1_554
Cs2B O15 3.245(13) 1_554
Cs2B Cl15 3.245(13) 1_554
Cs2B Cl13 3.341(7) .
Cs2B Cl14 3.422(11) .
Cs2B Cl1 3.476(14) 6_656
Cs2B Cl6 3.627(9) 6_656
Cs2B Cl9 3.66(2) 1_554
Cs2B Cl12 3.813(19) 2_564
Cs2B Cl10 3.99(2) 2_563
Cs2B Cs1 5.407(10) 1_554
Cs2B Cs1 5.507(12) 7_564
Nb1 O2 1.964(6) .
Nb1 O1 2.061(6) .
Nb1 Cl3 2.480(2) .
Nb1 Cl1 2.503(2) .
Nb1 Cl2 2.612(3) .
Nb1 Nb4 2.7809(12) .
Nb1 Nb2 2.9090(12) 2_564
Nb1 Nb5 2.9767(11) .
Nb1 Nb3 3.0283(11) .
Nb2 O3 1.963(7) .
Nb2 O1 2.042(7) 2_565
Nb2 Cl5 2.471(2) 2_565
Nb2 Cl4 2.474(3) .
Nb2 Cl2 2.630(3) .
Nb2 Nb5 2.7759(12) 2_565
Nb2 Nb1 2.9090(12) 2_565
Nb2 Nb6 2.9803(12) 2_565
Nb2 Nb4 2.9929(11) 2_565
Nb3 O4 1.990(7) .
Nb3 Cl9 2.444(2) .
Nb3 Cl1 2.473(2) .
Nb3 Cl6 2.481(3) .
Nb3 Cl8 2.6364(17) .
Nb3 Nb6 2.8053(12) .
Nb3 Nb5 2.9674(12) .
Nb3 Nb4 2.9922(11) .
Nb4 O2 1.987(6) .
Nb4 Cl5 2.447(2) .
Nb4 Cl10 2.462(3) 2_564
Nb4 Cl9 2.476(2) .
Nb4 Cl11 2.608(2) .
Nb4 Nb6 2.9494(11) .
Nb4 Nb2 2.9929(11) 2_564
Nb5 O3 1.984(7) 2_564
Nb5 Cl12 2.430(3) 2_564
Nb5 Cl3 2.457(3) .
Nb5 Cl6 2.483(3) .
Nb5 Cl7 2.605(3) .
Nb5 Nb2 2.7759(12) 2_564
Nb5 Nb6 2.9861(12) .
Nb5 Ti1 3.3646(18) 2_564
Nb6 O4 2.017(7) .
Nb6 Cl4 2.444(2) 2_564
Nb6 Cl12 2.450(3) 2_564
Nb6 Cl10 2.456(3) 2_564
Nb6 Cl13 2.619(3) .
Nb6 Nb2 2.9803(12) 2_564
Nb6 Ti2A 3.3477(11) .
Ti1 O1 1.876(6) .
Ti1 O3 2.035(7) .
Ti1 O2 2.037(6) 2_564
Ti1 Cl11 2.411(3) 2_564
Ti1 Cl7 2.423(3) 2_565
Ti1 Nb5 3.3646(18) 2_565
Ti2A Ti2B 0.598(14) .
Ti2A O4 1.978(7) 7_565
Ti2A O4 1.978(7) .
Ti2A Cl14 2.374(8) .
Ti2A Cl15 2.435(9) .
Ti2A Cl13 2.479(5) .
Ti2A Cl13 2.479(5) 7_565
Ti2A Nb6 3.3477(11) 7_565
Ti2A Cs2B 4.509(11) 7_565
Ti2A Cs1 4.545(6) 7_565
Ti2B Cl15 1.842(18) .
Ti2B O4 2.015(10) 7_565
Ti2B O4 2.015(10) .
Ti2B Cl16 2.36(3) .
Ti2B Cl13 2.570(9) .
Ti2B Cl13 2.570(9) 7_565
Ti2B Cs1 4.250(12) 7_565
Cl1 Cs2B 3.476(14) 6_556
Cl1 Cs2A 4.155(4) 6_556
Cl4 Nb6 2.444(2) 2_565
Cl5 Nb2 2.471(2) 2_564
Cl6 Cs1 3.522(5) 6_556
Cl6 Cs2B 3.627(9) 6_556
Cl6 Cs2A 3.656(7) 6_556
Cl6 Cs1 3.742(5) 4_455
Cl7 Ti1 2.423(3) 2_564
Cl7 Cs1 3.905(8) 6_556
Cl8 Nb3 2.6364(17) 7_565
Cl8 Cs1 3.386(4) 6_557
Cl8 Cs1 3.386(4) 4_456
Cl8 Cs2A 3.764(7) 6_556
Cl9 Cs2B 3.66(2) 1_556
Cl9 Cs1 3.998(5) 6_557
Cl10 Nb6 2.456(3) 2_565
Cl10 Nb4 2.462(3) 2_565
Cl10 Cs2B 3.99(2) 2_566
Cl11 Ti1 2.411(3) 2_565
Cl12 Nb5 2.430(3) 2_565
Cl12 Nb6 2.450(3) 2_565
Cl12 Cs2B 3.813(19) 2_565
Cl13 Cs1 3.868(5) 7_565
Cl14 Cs2B 3.422(11) 7_565
Cl14 Cs1 3.587(7) 4_455
Cl14 Cs1 3.587(7) 6_556
Cl15 Cl16 0.52(2) .
Cl15 Cs2A 3.235(9) 1_556
Cl15 Cs2B 3.245(13) 1_556
Cl15 Cs2B 3.245(13) 7_566
Cl15 Cs1 3.534(7) 7_565
Cl16 Cs2A 2.74(3) 1_556
Cl16 Cs2B 2.82(3) 1_556
Cl16 Cs2B 2.82(3) 7_566
Cl16 Cs1 3.52(2) 7_565
O1 Nb2 2.042(7) 2_564
O2 Ti1 2.037(6) 2_565
O3 Nb5 1.984(7) 2_565
